data_7220371
loop_
_publ_author_name
'Batisai, Eustina'
'Nassimbeni, Luigi R.'
'Weber, Edwin'

_publ_section_title
;
 Inclusion compounds of a borneol dumb-bell host with methylcyclohexanones
 and 2-butanols: structures and resolutions
;
_journal_issue 22
_journal_name_full CrystEngComm
_journal_page_first 4205
_journal_paper_doi 10.1039/C5CE00600G
_journal_volume 17
_journal_year 2015
_chemical_absolute_configuration rm
_chemical_formula_moiety 'C30 H38 O2, C7 H12 O'
_chemical_formula_sum 'C37 H50 O3'
_chemical_formula_weight 542.77
_chemical_name_systematic
; 
 ? 
;
_space_group_IT_number 19
_symmetry_cell_setting orthorhombic
_symmetry_space_group_name_Hall 'P 2ac 2ab'
_symmetry_space_group_name_H-M 'P 21 21 21'
_atom_sites_solution_hydrogens geom
_atom_sites_solution_primary direct
_atom_sites_solution_secondary difmap
_audit_creation_method SHELXL-97
_audit_update_record
;
2015-03-17 deposited with the CCDC.
2015-04-27 downloaded from the CCDC.
;
_cell_angle_alpha 90.00
_cell_angle_beta 90.00
_cell_angle_gamma 90.00
_cell_formula_units_Z 8
_cell_length_a 11.719(2)
_cell_length_b 17.993(4)
_cell_length_c 30.484(6)
_cell_measurement_reflns_used 13434
_cell_measurement_temperature 173(2)
_cell_measurement_theta_max 1.75
_cell_measurement_theta_min 28.36
_cell_volume 6428(2)
_computing_cell_refinement SAINT(Bruker,2001)
_computing_data_collection APEX2(Bruker,2003)
_computing_data_reduction APEX2(Bruker,2003)
_computing_molecular_graphics XSEED
_computing_publication_material 'SHELXL-97 (Sheldrick, 1997)'
_computing_structure_refinement 'SHELXL-97 (Sheldrick, 1997)'
_computing_structure_solution 'SHELXS-97 (Sheldrick, 1997)'
_diffrn_ambient_temperature 173(2)
_diffrn_measured_fraction_theta_full 0.999
_diffrn_measured_fraction_theta_max 0.999
_diffrn_measurement_device_type 'Bruker APEX-II CCD'
_diffrn_radiation_monochromator graphite
_diffrn_radiation_source 'fine-focus sealed tube'
_diffrn_radiation_type MoK\a
_diffrn_radiation_wavelength 0.71073
_diffrn_reflns_av_R_equivalents 0.0306
_diffrn_reflns_av_sigmaI/netI 0.0278
_diffrn_reflns_limit_h_max 15
_diffrn_reflns_limit_h_min -15
_diffrn_reflns_limit_k_max 24
_diffrn_reflns_limit_k_min -22
_diffrn_reflns_limit_l_max 30
_diffrn_reflns_limit_l_min -40
_diffrn_reflns_number 74195
_diffrn_reflns_theta_full 28.36
_diffrn_reflns_theta_max 28.36
_diffrn_reflns_theta_min 1.75
_exptl_absorpt_coefficient_mu 0.069
_exptl_absorpt_correction_type none
_exptl_crystal_colour colourless
_exptl_crystal_density_diffrn 1.122
_exptl_crystal_density_method 'not measured'
_exptl_crystal_description block
_exptl_crystal_F_000 2368
_exptl_crystal_size_max 0.48
_exptl_crystal_size_mid 0.40
_exptl_crystal_size_min 0.39
_refine_diff_density_max 0.461
_refine_diff_density_min -0.246
_refine_diff_density_rms 0.041
_refine_ls_abs_structure_details 'Flack H D (1983), Acta Cryst. A39, 876-881'
_refine_ls_abs_structure_Flack -0.3(8)
_refine_ls_extinction_method none
_refine_ls_goodness_of_fit_ref 1.030
_refine_ls_hydrogen_treatment noref
_refine_ls_matrix_type full
_refine_ls_number_parameters 813
_refine_ls_number_reflns 16055
_refine_ls_number_restraints 0
_refine_ls_restrained_S_all 1.030
_refine_ls_R_factor_all 0.0676
_refine_ls_R_factor_gt 0.0536
_refine_ls_shift/su_max 0.000
_refine_ls_shift/su_mean 0.000
_refine_ls_structure_factor_coef Fsqd
_refine_ls_weighting_details 'calc w=1/[\s^2^(Fo^2^)+(0.0720P)^2^+1.9059P] where P=(Fo^2^+2Fc^2^)/3'
_refine_ls_weighting_scheme calc
_refine_ls_wR_factor_gt 0.1340
_refine_ls_wR_factor_ref 0.1432
_reflns_number_gt 13434
_reflns_number_total 16055
_reflns_threshold_expression >2sigma(I)
_cod_data_source_file c5ce00600g2.cif
_cod_data_source_block H.(3MCHN)
_cod_depositor_comments 'Adding full bibliography for 7220370--7220375.cif.'
_cod_original_sg_symbol_H-M P212121
_cod_database_code 7220371

loop_
_symmetry_equiv_pos_as_xyz
'x, y, z'
'-x+1/2, -y, z+1/2'
'x+1/2, -y+1/2, -z'
'-x, y+1/2, -z+1/2'

loop_
_atom_site_label
_atom_site_type_symbol
_atom_site_fract_x
_atom_site_fract_y
_atom_site_fract_z
_atom_site_U_iso_or_equiv
_atom_site_adp_type
_atom_site_occupancy
_atom_site_symmetry_multiplicity
_atom_site_calc_flag
_atom_site_refinement_flags
_atom_site_disorder_assembly
_atom_site_disorder_group
O1 O 0.26155(11) 0.28246(7) 0.18243(4) 0.0283(3) Uani 1 1 d . . .
O21 O 1.23600(12) 0.17686(7) 0.25056(4) 0.0322(3) Uani 1 1 d . . .
C22 C 1.26029(16) 0.26509(10) 0.31280(6) 0.0289(4) Uani 1 1 d . . .
H22A H 1.3295 0.2759 0.2953 0.035 Uiso 1 1 calc R . .
H22B H 1.2160 0.3115 0.3165 0.035 Uiso 1 1 calc R . .
C7 C 0.18526(18) 0.43814(11) 0.15272(7) 0.0338(4) Uani 1 1 d . . .
C1 C 0.30795(16) 0.40464(10) 0.14854(6) 0.0281(4) Uani 1 1 d . . .
C17 C 0.77193(17) 0.22186(12) 0.26631(7) 0.0374(4) Uani 1 1 d . . .
H17 H 0.7849 0.1780 0.2829 0.045 Uiso 1 1 calc R . .
C13 C 0.64127(16) 0.30286(11) 0.22847(7) 0.0326(4) Uani 1 1 d . . .
C2 C 0.31504(14) 0.35261(9) 0.18956(6) 0.0240(3) Uani 1 1 d . . .
C11 C 0.43344(16) 0.33758(11) 0.20387(6) 0.0307(4) Uani 1 1 d . . .
C16 C 0.86288(16) 0.26770(11) 0.25605(6) 0.0313(4) Uani 1 1 d . . .
C12 C 0.52791(17) 0.32150(12) 0.21483(7) 0.0348(4) Uani 1 1 d . . .
C26 C 1.18923(16) 0.13989(10) 0.32558(6) 0.0279(4) Uani 1 1 d . . .
C19 C 0.97656(17) 0.24809(11) 0.26945(7) 0.0335(4) Uani 1 1 d . . .
C21 C 1.18664(15) 0.20360(10) 0.29045(6) 0.0250(3) Uani 1 1 d . . .
C20 C 1.07003(16) 0.22899(11) 0.28023(6) 0.0291(4) Uani 1 1 d . . .
C18 C 0.66245(17) 0.23899(13) 0.25278(7) 0.0389(5) Uani 1 1 d . . .
H18 H 0.6011 0.2068 0.2602 0.047 Uiso 1 1 calc R . .
C3 C 0.24468(17) 0.39693(11) 0.22420(6) 0.0323(4) Uani 1 1 d . . .
H3A H 0.1778 0.3679 0.2342 0.039 Uiso 1 1 calc R . .
H3B H 0.2923 0.4098 0.2499 0.039 Uiso 1 1 calc R . .
C27 C 1.31060(17) 0.14904(11) 0.34599(6) 0.0322(4) Uani 1 1 d . . .
C15 C 0.84215(18) 0.33067(13) 0.23111(8) 0.0442(5) Uani 1 1 d . . .
H15 H 0.9039 0.3623 0.2234 0.053 Uiso 1 1 calc R . .
C14 C 0.73313(18) 0.34808(13) 0.21729(8) 0.0441(5) Uani 1 1 d . . .
H14 H 0.7208 0.3913 0.2000 0.053 Uiso 1 1 calc R . .
C4 C 0.20707(19) 0.46709(11) 0.19942(7) 0.0373(5) Uani 1 1 d . . .
H4 H 0.1403 0.4932 0.2129 0.045 Uiso 1 1 calc R . .
C25 C 1.11287(18) 0.16649(12) 0.36384(7) 0.0372(4) Uani 1 1 d . . .
H25A H 1.0994 0.1259 0.3851 0.045 Uiso 1 1 calc R . .
H25B H 1.0384 0.1847 0.3529 0.045 Uiso 1 1 calc R . .
C30 C 1.1562(2) 0.06445(12) 0.30731(8) 0.0427(5) Uani 1 1 d . . .
H30A H 1.2095 0.0505 0.2839 0.064 Uiso 1 1 calc R . .
H30B H 1.0786 0.0668 0.2954 0.064 Uiso 1 1 calc R . .
H30C H 1.1592 0.0273 0.3308 0.064 Uiso 1 1 calc R . .
C9 C 0.08646(19) 0.38337(14) 0.14934(9) 0.0464(5) Uani 1 1 d . . .
H9A H 0.0893 0.3487 0.1741 0.070 Uiso 1 1 calc R . .
H9B H 0.0925 0.3556 0.1218 0.070 Uiso 1 1 calc R . .
H9C H 0.0140 0.4106 0.1499 0.070 Uiso 1 1 calc R . .
C24 C 1.18210(19) 0.23031(13) 0.38505(7) 0.0401(5) Uani 1 1 d . . .
H24A H 1.1407 0.2781 0.3830 0.048 Uiso 1 1 calc R . .
H24B H 1.1990 0.2196 0.4162 0.048 Uiso 1 1 calc R . .
C29 C 1.41207(18) 0.13440(13) 0.31551(8) 0.0417(5) Uani 1 1 d . . .
H29A H 1.4833 0.1449 0.3312 0.063 Uiso 1 1 calc R . .
H29B H 1.4065 0.1667 0.2897 0.063 Uiso 1 1 calc R . .
H29C H 1.4113 0.0823 0.3062 0.063 Uiso 1 1 calc R . .
C23 C 1.29182(17) 0.23159(11) 0.35743(6) 0.0331(4) Uani 1 1 d . . .
H23 H 1.3583 0.2560 0.3721 0.040 Uiso 1 1 calc R . .
C6 C 0.3825(2) 0.47312(12) 0.15929(9) 0.0441(5) Uani 1 1 d . . .
H6A H 0.4573 0.4578 0.1713 0.053 Uiso 1 1 calc R . .
H6B H 0.3953 0.5038 0.1328 0.053 Uiso 1 1 calc R . .
C8 C 0.1611(2) 0.49959(14) 0.11905(9) 0.0554(6) Uani 1 1 d . . .
H8A H 0.1563 0.4778 0.0897 0.083 Uiso 1 1 calc R . .
H8B H 0.2229 0.5363 0.1198 0.083 Uiso 1 1 calc R . .
H8C H 0.0887 0.5240 0.1262 0.083 Uiso 1 1 calc R . .
C28 C 1.3293(2) 0.09933(14) 0.38653(8) 0.0501(6) Uani 1 1 d . . .
H28A H 1.3273 0.0470 0.3777 0.075 Uiso 1 1 calc R . .
H28B H 1.2689 0.1088 0.4080 0.075 Uiso 1 1 calc R . .
H28C H 1.4037 0.1106 0.3996 0.075 Uiso 1 1 calc R . .
C5 C 0.3125(2) 0.51602(12) 0.19380(9) 0.0515(6) Uani 1 1 d . . .
H5A H 0.3551 0.5209 0.2217 0.062 Uiso 1 1 calc R . .
H5B H 0.2916 0.5661 0.1831 0.062 Uiso 1 1 calc R . .
C10 C 0.3391(2) 0.36771(14) 0.10573(7) 0.0473(6) Uani 1 1 d . . .
H10A H 0.3386 0.4047 0.0821 0.071 Uiso 1 1 calc R . .
H10B H 0.2835 0.3286 0.0991 0.071 Uiso 1 1 calc R . .
H10C H 0.4155 0.3458 0.1081 0.071 Uiso 1 1 calc R . .
O32 O -0.28390(11) 0.57378(7) 0.45472(4) 0.0315(3) Uani 1 1 d . . .
C32 C -0.21568(15) 0.58509(10) 0.49314(6) 0.0265(4) Uani 1 1 d . . .
C42 C -0.09851(17) 0.56010(10) 0.48338(7) 0.0321(4) Uani 1 1 d . . .
O52 O 0.71276(13) 0.43024(8) 0.41685(5) 0.0391(3) Uani 1 1 d . . .
C43 C -0.00604(17) 0.53636(11) 0.47652(7) 0.0347(4) Uani 1 1 d . . .
C52 C 0.65470(16) 0.37537(11) 0.44215(6) 0.0310(4) Uani 1 1 d . . .
C37 C -0.22168(17) 0.66738(10) 0.51077(6) 0.0299(4) Uani 1 1 d . . .
C57 C 0.65618(17) 0.30034(11) 0.41641(7) 0.0342(4) Uani 1 1 d . . .
C53 C 0.71982(19) 0.35483(13) 0.48525(7) 0.0411(5) Uani 1 1 d . . .
H53A H 0.7914 0.3837 0.4880 0.049 Uiso 1 1 calc R . .
H53B H 0.6718 0.3641 0.5114 0.049 Uiso 1 1 calc R . .
C51 C 0.53822(17) 0.40229(12) 0.45082(7) 0.0343(4) Uani 1 1 d . . .
C33 C -0.26969(19) 0.54032(11) 0.53154(7) 0.0349(4) Uani 1 1 d . . .
H33A H -0.3416 0.5161 0.5222 0.042 Uiso 1 1 calc R . .
H33B H -0.2164 0.5018 0.5424 0.042 Uiso 1 1 calc R . .
C45 C 0.12966(18) 0.44344(11) 0.44757(8) 0.0398(5) Uani 1 1 d . . .
H45 H 0.0679 0.4174 0.4345 0.048 Uiso 1 1 calc R . .
O70 O 0.5808(3) 0.7049(2) 0.37053(15) 0.0332(9) Uani 0.571(6) 1 d P A 1
C46 C 0.23920(18) 0.41624(11) 0.44341(8) 0.0404(5) Uani 1 1 d . . .
H46 H 0.2523 0.3718 0.4274 0.049 Uiso 1 1 calc R . .
C47 C 0.33064(16) 0.45345(12) 0.46247(6) 0.0330(4) Uani 1 1 d . . .
C41 C -0.2130(2) 0.72597(11) 0.47571(8) 0.0409(5) Uani 1 1 d . . .
H41A H -0.2102 0.7752 0.4894 0.061 Uiso 1 1 calc R . .
H41B H -0.2797 0.7229 0.4564 0.061 Uiso 1 1 calc R . .
H41C H -0.1434 0.7179 0.4585 0.061 Uiso 1 1 calc R . .
C50 C 0.44482(17) 0.42560(12) 0.45708(7) 0.0365(4) Uani 1 1 d . . .
C44 C 0.10887(16) 0.50864(11) 0.47074(7) 0.0319(4) Uani 1 1 d . . .
O63 O -0.1704(2) 0.64189(13) 0.38578(6) 0.0741(6) Uani 1 1 d . . .
C48 C 0.30959(18) 0.51927(14) 0.48520(7) 0.0425(5) Uani 1 1 d . . .
H48 H 0.3713 0.5454 0.4983 0.051 Uiso 1 1 calc R . .
C49 C 0.20039(18) 0.54686(13) 0.48892(7) 0.0410(5) Uani 1 1 d . . .
H49 H 0.1876 0.5923 0.5040 0.049 Uiso 1 1 calc R . .
C38 C -0.33257(19) 0.66604(12) 0.53894(7) 0.0396(5) Uani 1 1 d . . .
C58 C 0.77204(19) 0.26511(12) 0.43053(8) 0.0428(5) Uani 1 1 d . . .
C36 C -0.1293(2) 0.67284(13) 0.54647(7) 0.0415(5) Uani 1 1 d . . .
H36A H -0.1186 0.7250 0.5560 0.050 Uiso 1 1 calc R . .
H36B H -0.0555 0.6532 0.5357 0.050 Uiso 1 1 calc R . .
C56 C 0.5711(2) 0.24880(13) 0.43997(8) 0.0452(5) Uani 1 1 d . . .
H56A H 0.5577 0.2029 0.4228 0.054 Uiso 1 1 calc R . .
H56B H 0.4973 0.2742 0.4449 0.054 Uiso 1 1 calc R . .
C39 C -0.44310(19) 0.65290(14) 0.51426(9) 0.0501(6) Uani 1 1 d . . .
H39A H -0.4369 0.6071 0.4971 0.075 Uiso 1 1 calc R . .
H39B H -0.4577 0.6949 0.4945 0.075 Uiso 1 1 calc R . .
H39C H -0.5061 0.6483 0.5352 0.075 Uiso 1 1 calc R . .
C63 C -0.1047(3) 0.62055(17) 0.35779(8) 0.0565(7) Uani 1 1 d . . .
C34 C -0.2922(2) 0.59918(13) 0.56667(7) 0.0450(5) Uani 1 1 d . . .
H34 H -0.3477 0.5834 0.5898 0.054 Uiso 1 1 calc R . .
C64 C -0.1049(3) 0.54561(19) 0.33936(14) 0.0803(10) Uani 1 1 d . . .
H64A H -0.1425 0.5468 0.3103 0.096 Uiso 1 1 calc R . .
H64B H -0.1504 0.5127 0.3586 0.096 Uiso 1 1 calc R . .
C54 C 0.7445(2) 0.27194(13) 0.47973(8) 0.0486(6) Uani 1 1 d . . .
H54 H 0.8058 0.2526 0.4995 0.058 Uiso 1 1 calc R . .
C68 C -0.0226(3) 0.67382(16) 0.33962(9) 0.0571(7) Uani 1 1 d . . .
H68A H -0.0198 0.7186 0.3585 0.069 Uiso 1 1 calc R . .
H68B H -0.0476 0.6893 0.3100 0.069 Uiso 1 1 calc R . .
C59 C 0.8791(2) 0.30711(15) 0.41617(11) 0.0579(7) Uani 1 1 d . . .
H59A H 0.9458 0.2867 0.4314 0.087 Uiso 1 1 calc R . .
H59B H 0.8709 0.3599 0.4235 0.087 Uiso 1 1 calc R . .
H59C H 0.8892 0.3017 0.3844 0.087 Uiso 1 1 calc R . .
C35 C -0.1760(3) 0.62443(16) 0.58463(8) 0.0570(7) Uani 1 1 d . . .
H35A H -0.1255 0.5815 0.5905 0.068 Uiso 1 1 calc R . .
H35B H -0.1849 0.6539 0.6118 0.068 Uiso 1 1 calc R . .
C55 C 0.6306(2) 0.23110(15) 0.48392(9) 0.0572(6) Uani 1 1 d . . .
H55A H 0.5858 0.2501 0.5091 0.069 Uiso 1 1 calc R . .
H55B H 0.6422 0.1770 0.4875 0.069 Uiso 1 1 calc R . .
C73 C 0.4251(8) 0.5124(3) 0.3381(3) 0.0367(17) Uani 0.571(6) 1 d P A 1
H73A H 0.4606 0.4746 0.3573 0.044 Uiso 0.571(6) 1 calc PR A 1
H73B H 0.3667 0.4871 0.3200 0.044 Uiso 0.571(6) 1 calc PR A 1
C60 C 0.7884(3) 0.18472(15) 0.41493(12) 0.0720(9) Uani 1 1 d . . .
H60A H 0.7912 0.1836 0.3828 0.108 Uiso 1 1 calc R . .
H60B H 0.7245 0.1542 0.4252 0.108 Uiso 1 1 calc R . .
H60C H 0.8600 0.1650 0.4268 0.108 Uiso 1 1 calc R . .
C74 C 0.3659(5) 0.5713(4) 0.3670(2) 0.0387(13) Uani 0.571(6) 1 d P A 1
H74A H 0.3268 0.6082 0.3481 0.046 Uiso 0.571(6) 1 calc PR A 1
H74B H 0.3079 0.5471 0.3858 0.046 Uiso 0.571(6) 1 calc PR A 1
C67 C 0.0945(3) 0.63978(17) 0.33685(10) 0.0610(7) Uani 1 1 d . . .
H67A H 0.1473 0.6752 0.3226 0.073 Uiso 1 1 calc R . .
H67B H 0.1232 0.6298 0.3668 0.073 Uiso 1 1 calc R . .
C71 C 0.6029(4) 0.5861(2) 0.33743(15) 0.0365(10) Uani 0.571(6) 1 d P A 1
H71A H 0.6479 0.5492 0.3542 0.044 Uiso 0.571(6) 1 calc PR A 1
H71B H 0.6562 0.6132 0.3180 0.044 Uiso 0.571(6) 1 calc PR A 1
C70 C 0.5505(4) 0.6399(3) 0.36878(17) 0.0374(10) Uani 0.571(6) 1 d P A 1
C61 C 0.6332(2) 0.30906(15) 0.36773(8) 0.0509(6) Uani 1 1 d . . .
H61A H 0.6327 0.2600 0.3538 0.076 Uiso 1 1 calc R . .
H61B H 0.6930 0.3398 0.3545 0.076 Uiso 1 1 calc R . .
H61C H 0.5589 0.3330 0.3635 0.076 Uiso 1 1 calc R . .
C76 C 0.5731(12) 0.4827(8) 0.2875(5) 0.145(6) Uani 0.571(6) 1 d P A 1
H76A H 0.5836 0.4423 0.3087 0.218 Uiso 0.571(6) 1 calc PR A 1
H76B H 0.6477 0.4996 0.2769 0.218 Uiso 0.571(6) 1 calc PR A 1
H76C H 0.5275 0.4649 0.2627 0.218 Uiso 0.571(6) 1 calc PR A 1
C66 C 0.0921(2) 0.56874(18) 0.31126(10) 0.0624(7) Uani 1 1 d . . .
H66A H 0.1702 0.5482 0.3090 0.075 Uiso 1 1 calc R . .
H66B H 0.0637 0.5784 0.2812 0.075 Uiso 1 1 calc R . .
C40 C -0.3500(3) 0.73701(16) 0.56634(11) 0.0671(8) Uani 1 1 d . . .
H40A H -0.3642 0.7792 0.5467 0.101 Uiso 1 1 calc R . .
H40B H -0.2813 0.7467 0.5838 0.101 Uiso 1 1 calc R . .
H40C H -0.4155 0.7304 0.5859 0.101 Uiso 1 1 calc R . .
C65 C 0.0144(3) 0.51281(18) 0.33415(14) 0.0836(11) Uani 1 1 d . . .
H65 H 0.0455 0.5060 0.3644 0.100 Uiso 1 1 calc R . .
C72 C 0.5144(5) 0.5442(3) 0.30861(18) 0.0463(13) Uani 0.571(6) 1 d P A 1
H72 H 0.4797 0.5782 0.2863 0.056 Uiso 0.571(6) 1 calc PR A 1
C69 C 0.0120(5) 0.4377(2) 0.31352(19) 0.1279(19) Uani 1 1 d . . .
H69A H -0.0271 0.4028 0.3331 0.192 Uiso 1 1 calc R . .
H69B H 0.0903 0.4207 0.3084 0.192 Uiso 1 1 calc R . .
H69C H -0.0288 0.4404 0.2855 0.192 Uiso 1 1 calc R . .
C75 C 0.4548(3) 0.6105(2) 0.39567(12) 0.0377(10) Uani 0.571(6) 1 d P A 1
H75A H 0.4180 0.6520 0.4117 0.045 Uiso 0.571(6) 1 calc PR A 1
H75B H 0.4850 0.5750 0.4176 0.045 Uiso 0.571(6) 1 calc PR A 1
C78 C 0.5622(6) 0.6079(3) 0.3174(2) 0.0456(15) Uani 0.429(6) 1 d P A 2
H78A H 0.6449 0.6172 0.3137 0.055 Uiso 0.429(6) 1 calc PR A 2
H78B H 0.5242 0.6220 0.2897 0.055 Uiso 0.429(6) 1 calc PR A 2
C82 C 0.4051(7) 0.6424(6) 0.3665(3) 0.090(3) Uani 0.429(6) 1 d P A 2
H82A H 0.3493 0.6575 0.3438 0.108 Uiso 0.429(6) 1 calc PR A 2
H82B H 0.3899 0.6709 0.3937 0.108 Uiso 0.429(6) 1 calc PR A 2
C77 C 0.5207(9) 0.6549(5) 0.3515(4) 0.067(2) Uani 0.429(6) 1 d P A 2
C79 C 0.5447(8) 0.5268(6) 0.3247(3) 0.062(2) Uani 0.429(6) 1 d P A 2
H79 H 0.5986 0.5128 0.3488 0.074 Uiso 0.429(6) 1 calc PR A 2
C80 C 0.4216(14) 0.4996(11) 0.3408(7) 0.105(7) Uani 0.429(6) 1 d P A 2
H80A H 0.3646 0.5023 0.3168 0.125 Uiso 0.429(6) 1 calc PR A 2
H80B H 0.4241 0.4484 0.3525 0.125 Uiso 0.429(6) 1 calc PR A 2
C81 C 0.3973(11) 0.5546(8) 0.3757(5) 0.075(4) Uani 0.429(6) 1 d P A 2
H81A H 0.4499 0.5436 0.4003 0.090 Uiso 0.429(6) 1 calc PR A 2
H81B H 0.3192 0.5444 0.3865 0.090 Uiso 0.429(6) 1 calc PR A 2
O77 O 0.5813(15) 0.7047(8) 0.3699(6) 0.146(5) Uani 0.429(6) 1 d P A 2
C83 C 0.5829(7) 0.4808(3) 0.28398(18) 0.0347(18) Uani 0.429(6) 1 d P A 2
H83A H 0.6243 0.4365 0.2937 0.052 Uiso 0.429(6) 1 calc PR A 2
H83B H 0.6328 0.5112 0.2655 0.052 Uiso 0.429(6) 1 calc PR A 2
H83C H 0.5155 0.4657 0.2671 0.052 Uiso 0.429(6) 1 calc PR A 2
H21 H 1.2387 0.2143 0.2315 0.046(7) Uiso 1 1 d R . .
H32 H -0.2530 0.5967 0.4332 0.045(7) Uiso 1 1 d R . .
H52 H 0.7065 0.4680 0.4347 0.105(13) Uiso 1 1 d R . .
H1 H 0.3066 0.2539 0.1623 0.075(10) Uiso 1 1 d R . .

loop_
_atom_site_aniso_label
_atom_site_aniso_U_11
_atom_site_aniso_U_22
_atom_site_aniso_U_33
_atom_site_aniso_U_23
_atom_site_aniso_U_13
_atom_site_aniso_U_12
O1 0.0267(6) 0.0236(6) 0.0347(7) 0.0044(5) -0.0029(5) -0.0009(5)
O21 0.0341(7) 0.0333(7) 0.0291(6) 0.0053(5) 0.0079(6) 0.0085(6)
C22 0.0241(9) 0.0260(8) 0.0365(9) 0.0055(7) -0.0029(7) -0.0001(7)
C7 0.0324(10) 0.0298(9) 0.0392(10) 0.0081(8) -0.0030(8) 0.0073(8)
C1 0.0295(9) 0.0247(8) 0.0301(9) 0.0026(7) 0.0019(7) 0.0010(7)
C17 0.0278(10) 0.0433(11) 0.0411(11) 0.0112(9) -0.0005(8) 0.0023(8)
C13 0.0213(9) 0.0389(10) 0.0377(10) -0.0055(8) -0.0039(7) 0.0046(7)
C2 0.0195(8) 0.0243(8) 0.0283(8) 0.0003(7) -0.0015(6) 0.0014(6)
C11 0.0252(9) 0.0322(9) 0.0346(9) -0.0029(8) -0.0028(7) 0.0017(7)
C16 0.0211(8) 0.0395(10) 0.0333(10) -0.0041(8) -0.0028(7) 0.0045(7)
C12 0.0255(10) 0.0384(10) 0.0405(11) -0.0056(8) -0.0043(8) 0.0025(8)
C26 0.0240(9) 0.0281(8) 0.0316(9) 0.0053(7) 0.0042(7) -0.0013(7)
C19 0.0262(10) 0.0393(10) 0.0350(10) -0.0004(8) 0.0006(8) 0.0034(8)
C21 0.0200(8) 0.0278(8) 0.0272(8) 0.0024(7) 0.0017(6) 0.0021(6)
C20 0.0252(9) 0.0310(9) 0.0310(9) -0.0002(7) -0.0009(7) 0.0011(7)
C18 0.0225(9) 0.0503(12) 0.0438(11) 0.0068(9) 0.0008(8) -0.0031(8)
C3 0.0288(10) 0.0388(10) 0.0294(9) -0.0022(8) 0.0009(7) 0.0063(8)
C27 0.0271(9) 0.0339(9) 0.0357(10) 0.0132(8) -0.0017(8) 0.0035(8)
C15 0.0239(10) 0.0437(12) 0.0650(14) 0.0109(11) -0.0039(10) -0.0026(8)
C14 0.0294(11) 0.0419(11) 0.0611(14) 0.0130(10) -0.0081(10) 0.0019(9)
C4 0.0400(11) 0.0316(9) 0.0401(11) -0.0045(8) 0.0053(9) 0.0131(8)
C25 0.0314(10) 0.0463(11) 0.0340(10) 0.0035(9) 0.0060(8) -0.0026(9)
C30 0.0453(13) 0.0321(10) 0.0509(13) 0.0029(9) 0.0033(10) -0.0058(9)
C9 0.0286(11) 0.0526(13) 0.0581(14) 0.0110(11) -0.0136(10) 0.0030(10)
C24 0.0414(12) 0.0465(12) 0.0324(10) -0.0028(9) 0.0020(9) -0.0006(9)
C29 0.0254(10) 0.0473(12) 0.0525(13) 0.0130(10) 0.0010(9) 0.0115(9)
C23 0.0274(10) 0.0375(10) 0.0343(10) 0.0041(8) -0.0075(7) -0.0027(8)
C6 0.0394(12) 0.0291(10) 0.0637(15) 0.0032(9) 0.0060(11) -0.0066(9)
C8 0.0622(16) 0.0469(13) 0.0570(14) 0.0213(12) -0.0043(13) 0.0158(12)
C28 0.0486(14) 0.0530(13) 0.0486(13) 0.0233(11) -0.0074(11) 0.0051(11)
C5 0.0634(16) 0.0263(10) 0.0648(15) -0.0089(10) -0.0034(12) -0.0021(10)
C10 0.0669(16) 0.0432(12) 0.0318(10) 0.0046(9) 0.0093(10) 0.0082(11)
O32 0.0272(7) 0.0338(6) 0.0334(7) -0.0035(6) -0.0001(5) 0.0012(5)
C32 0.0215(8) 0.0248(8) 0.0332(9) -0.0001(7) 0.0022(7) 0.0041(7)
C42 0.0288(10) 0.0289(9) 0.0385(10) 0.0005(8) 0.0006(8) 0.0047(7)
O52 0.0342(8) 0.0355(7) 0.0474(8) -0.0055(6) 0.0118(6) -0.0009(6)
C43 0.0276(10) 0.0334(10) 0.0431(11) 0.0010(9) 0.0023(8) 0.0061(8)
C52 0.0216(9) 0.0341(9) 0.0374(10) -0.0031(8) 0.0007(7) 0.0023(7)
C37 0.0280(9) 0.0251(8) 0.0367(10) -0.0024(7) 0.0056(8) 0.0019(7)
C57 0.0275(9) 0.0352(10) 0.0399(11) -0.0082(8) 0.0005(8) -0.0006(8)
C53 0.0332(11) 0.0480(12) 0.0421(11) -0.0096(9) -0.0086(9) 0.0077(9)
C51 0.0266(10) 0.0416(10) 0.0346(10) 0.0001(8) 0.0004(8) 0.0040(8)
C33 0.0361(11) 0.0294(9) 0.0392(10) 0.0067(8) 0.0059(8) 0.0002(8)
C45 0.0236(10) 0.0324(10) 0.0636(14) -0.0028(9) -0.0013(9) 0.0000(8)
O70 0.0340(18) 0.0185(18) 0.047(2) -0.0016(16) 0.0102(16) -0.0050(15)
C46 0.0296(10) 0.0287(9) 0.0630(14) -0.0055(9) 0.0048(9) 0.0039(8)
C47 0.0225(9) 0.0426(10) 0.0339(10) 0.0047(8) 0.0042(7) 0.0075(8)
C41 0.0415(12) 0.0282(9) 0.0528(13) 0.0048(9) 0.0051(10) 0.0000(9)
C50 0.0254(10) 0.0463(11) 0.0377(10) 0.0017(9) 0.0028(8) 0.0048(8)
C44 0.0234(9) 0.0351(10) 0.0371(10) 0.0036(8) 0.0036(7) 0.0067(7)
O63 0.0848(15) 0.0835(15) 0.0541(11) 0.0060(10) 0.0266(11) 0.0191(12)
C48 0.0243(10) 0.0608(14) 0.0422(11) -0.0153(10) -0.0001(8) -0.0012(9)
C49 0.0325(11) 0.0510(12) 0.0394(11) -0.0156(9) 0.0015(9) 0.0062(9)
C38 0.0389(11) 0.0346(10) 0.0454(11) -0.0089(9) 0.0174(9) 0.0020(8)
C58 0.0325(11) 0.0330(10) 0.0628(14) -0.0141(10) -0.0020(10) 0.0077(8)
C36 0.0421(12) 0.0425(11) 0.0399(11) -0.0075(9) -0.0024(9) -0.0049(9)
C56 0.0379(12) 0.0427(12) 0.0551(14) -0.0025(10) -0.0020(10) -0.0093(10)
C39 0.0282(11) 0.0480(13) 0.0741(16) -0.0035(12) 0.0129(11) 0.0075(9)
C63 0.0590(16) 0.0673(16) 0.0432(13) 0.0060(12) 0.0096(12) 0.0143(13)
C34 0.0509(14) 0.0490(12) 0.0351(11) 0.0006(9) 0.0136(10) -0.0069(11)
C64 0.0601(19) 0.069(2) 0.112(3) -0.0048(19) 0.0287(19) -0.0119(16)
C54 0.0448(13) 0.0438(12) 0.0573(14) -0.0009(11) -0.0150(11) 0.0113(10)
C68 0.0627(17) 0.0583(16) 0.0504(14) -0.0076(12) 0.0016(12) 0.0074(13)
C59 0.0277(11) 0.0541(15) 0.092(2) -0.0178(14) 0.0081(12) 0.0084(10)
C35 0.0737(18) 0.0625(15) 0.0348(12) -0.0019(11) -0.0074(12) -0.0107(14)
C55 0.0604(16) 0.0490(14) 0.0622(16) 0.0118(12) 0.0001(13) -0.0018(12)
C73 0.045(4) 0.0243(18) 0.041(4) -0.0017(17) -0.009(3) -0.0125(18)
C60 0.0666(19) 0.0411(13) 0.108(3) -0.0240(15) 0.0015(18) 0.0098(13)
C74 0.023(3) 0.046(3) 0.048(3) 0.001(2) -0.001(2) -0.005(2)
C67 0.0579(17) 0.0681(18) 0.0570(16) -0.0052(13) -0.0058(13) 0.0049(14)
C71 0.039(2) 0.0341(19) 0.037(2) 0.0025(16) 0.0044(17) -0.0029(16)
C70 0.039(2) 0.035(2) 0.038(3) 0.0062(18) -0.0044(18) -0.0058(18)
C61 0.0525(14) 0.0604(15) 0.0397(12) -0.0138(11) 0.0003(10) -0.0030(12)
C76 0.083(8) 0.154(11) 0.199(14) -0.060(10) -0.042(8) 0.019(8)
C66 0.0391(14) 0.085(2) 0.0631(16) -0.0143(15) 0.0052(12) 0.0116(14)
C40 0.0649(18) 0.0526(15) 0.084(2) -0.0284(14) 0.0327(16) 0.0000(13)
C65 0.095(3) 0.0543(18) 0.101(3) 0.0017(17) 0.013(2) 0.0244(18)
C72 0.067(3) 0.040(2) 0.032(3) -0.0015(19) -0.020(2) 0.009(2)
C69 0.160(5) 0.075(3) 0.148(4) -0.028(3) 0.040(4) 0.033(3)
C75 0.039(2) 0.037(2) 0.037(2) 0.0001(15) 0.0066(16) -0.0079(16)
C78 0.043(3) 0.047(3) 0.047(3) 0.014(3) 0.002(3) -0.008(2)
C82 0.054(4) 0.130(8) 0.087(6) 0.039(6) 0.017(4) 0.009(5)
C77 0.068(6) 0.060(5) 0.074(6) 0.015(5) 0.018(5) 0.000(4)
C79 0.056(5) 0.077(6) 0.053(5) -0.010(4) 0.012(4) -0.004(4)
C80 0.037(6) 0.207(17) 0.070(8) 0.053(11) 0.001(5) -0.032(9)
C81 0.051(8) 0.098(9) 0.077(7) 0.035(6) 0.000(5) -0.018(6)
O77 0.186(13) 0.094(9) 0.156(12) -0.015(8) 0.005(10) -0.050(9)
C83 0.061(5) 0.024(3) 0.019(2) -0.014(2) 0.012(3) -0.006(3)

loop_
_atom_type_symbol
_atom_type_description
_atom_type_scat_dispersion_real
_atom_type_scat_dispersion_imag
_atom_type_scat_source
C C 0.0033 0.0016 'International Tables Vol C Tables 4.2.6.8 and 6.1.1.4'
H H 0.0000 0.0000 'International Tables Vol C Tables 4.2.6.8 and 6.1.1.4'
O O 0.0106 0.0060 'International Tables Vol C Tables 4.2.6.8 and 6.1.1.4'

loop_
_geom_angle_atom_site_label_1
_geom_angle_atom_site_label_2
_geom_angle_atom_site_label_3
_geom_angle
C2 O1 H1 109.2
C21 O21 H21 108.3
C23 C22 C21 104.01(14)
C23 C22 H22A 111.0
C21 C22 H22A 111.0
C23 C22 H22B 111.0
C21 C22 H22B 111.0
H22A C22 H22B 109.0
C9 C7 C8 106.29(19)
C9 C7 C4 114.08(18)
C8 C7 C4 113.94(18)
C9 C7 C1 116.34(16)
C8 C7 C1 113.11(18)
C4 C7 C1 93.04(15)
C10 C1 C6 113.41(18)
C10 C1 C7 117.55(18)
C6 C1 C7 101.26(15)
C10 C1 C2 114.50(15)
C6 C1 C2 106.12(16)
C7 C1 C2 102.38(14)
C18 C17 C16 120.97(19)
C18 C17 H17 119.5
C16 C17 H17 119.5
C18 C13 C14 118.42(18)
C18 C13 C12 120.95(19)
C14 C13 C12 120.63(19)
O1 C2 C11 107.19(14)
O1 C2 C3 108.87(14)
C11 C2 C3 112.94(15)
O1 C2 C1 112.62(14)
C11 C2 C1 113.26(15)
C3 C2 C1 101.95(14)
C12 C11 C2 176.4(2)
C17 C16 C15 118.45(18)
C17 C16 C19 120.23(18)
C15 C16 C19 121.26(19)
C11 C12 C13 179.3(2)
C30 C26 C25 113.97(16)
C30 C26 C27 118.22(17)
C25 C26 C27 101.19(15)
C30 C26 C21 113.46(16)
C25 C26 C21 106.12(15)
C27 C26 C21 102.27(14)
C20 C19 C16 177.5(2)
O21 C21 C20 107.43(14)
O21 C21 C22 112.72(14)
C20 C21 C22 112.67(15)
O21 C21 C26 109.08(14)
C20 C21 C26 112.86(15)
C22 C21 C26 102.09(14)
C19 C20 C21 176.1(2)
C17 C18 C13 120.61(19)
C17 C18 H18 119.7
C13 C18 H18 119.7
C4 C3 C2 103.84(15)
C4 C3 H3A 111.0
C2 C3 H3A 111.0
C4 C3 H3B 111.0
C2 C3 H3B 111.0
H3A C3 H3B 109.0
C29 C27 C28 106.01(17)
C29 C27 C23 114.44(17)
C28 C27 C23 113.46(18)
C29 C27 C26 116.58(17)
C28 C27 C26 112.83(17)
C23 C27 C26 93.54(14)
C14 C15 C16 121.0(2)
C14 C15 H15 119.5
C16 C15 H15 119.5
C15 C14 C13 120.5(2)
C15 C14 H14 119.7
C13 C14 H14 119.7
C5 C4 C3 107.28(18)
C5 C4 C7 103.05(18)
C3 C4 C7 102.98(15)
C5 C4 H4 114.1
C3 C4 H4 114.1
C7 C4 H4 114.1
C26 C25 C24 103.96(16)
C26 C25 H25A 111.0
C24 C25 H25A 111.0
C26 C25 H25B 111.0
C24 C25 H25B 111.0
H25A C25 H25B 109.0
C26 C30 H30A 109.5
C26 C30 H30B 109.5
H30A C30 H30B 109.5
C26 C30 H30C 109.5
H30A C30 H30C 109.5
H30B C30 H30C 109.5
C7 C9 H9A 109.5
C7 C9 H9B 109.5
H9A C9 H9B 109.5
C7 C9 H9C 109.5
H9A C9 H9C 109.5
H9B C9 H9C 109.5
C23 C24 C25 102.77(16)
C23 C24 H24A 111.2
C25 C24 H24A 111.2
C23 C24 H24B 111.2
C25 C24 H24B 111.2
H24A C24 H24B 109.1
C27 C29 H29A 109.5
C27 C29 H29B 109.5
H29A C29 H29B 109.5
C27 C29 H29C 109.5
H29A C29 H29C 109.5
H29B C29 H29C 109.5
C22 C23 C24 106.88(16)
C22 C23 C27 102.27(15)
C24 C23 C27 103.23(16)
C22 C23 H23 114.4
C24 C23 H23 114.4
C27 C23 H23 114.4
C5 C6 C1 104.05(18)
C5 C6 H6A 110.9
C1 C6 H6A 110.9
C5 C6 H6B 110.9
C1 C6 H6B 110.9
H6A C6 H6B 109.0
C7 C8 H8A 109.5
C7 C8 H8B 109.5
H8A C8 H8B 109.5
C7 C8 H8C 109.5
H8A C8 H8C 109.5
H8B C8 H8C 109.5
C27 C28 H28A 109.5
C27 C28 H28B 109.5
H28A C28 H28B 109.5
C27 C28 H28C 109.5
H28A C28 H28C 109.5
H28B C28 H28C 109.5
C4 C5 C6 102.64(17)
C4 C5 H5A 111.2
C6 C5 H5A 111.2
C4 C5 H5B 111.2
C6 C5 H5B 111.2
H5A C5 H5B 109.2
C1 C10 H10A 109.5
C1 C10 H10B 109.5
H10A C10 H10B 109.5
C1 C10 H10C 109.5
H10A C10 H10C 109.5
H10B C10 H10C 109.5
C32 O32 H32 108.8
O32 C32 C42 108.12(15)
O32 C32 C33 108.34(15)
C42 C32 C33 111.88(16)
O32 C32 C37 112.78(14)
C42 C32 C37 113.36(15)
C33 C32 C37 102.22(14)
C43 C42 C32 176.4(2)
C52 O52 H52 99.3
C42 C43 C44 176.6(2)
O52 C52 C51 108.16(16)
O52 C52 C57 108.75(15)
C51 C52 C57 112.64(16)
O52 C52 C53 112.66(17)
C51 C52 C53 112.29(17)
C57 C52 C53 102.27(16)
C41 C37 C36 114.21(18)
C41 C37 C38 117.32(17)
C36 C37 C38 101.42(16)
C41 C37 C32 114.38(16)
C36 C37 C32 105.65(16)
C38 C37 C32 102.15(14)
C61 C57 C56 113.80(19)
C61 C57 C58 117.86(19)
C56 C57 C58 100.97(18)
C61 C57 C52 113.60(18)
C56 C57 C52 106.21(17)
C58 C57 C52 102.85(15)
C54 C53 C52 103.32(17)
C54 C53 H53A 111.1
C52 C53 H53A 111.1
C54 C53 H53B 111.1
C52 C53 H53B 111.1
H53A C53 H53B 109.1
C50 C51 C52 178.2(2)
C34 C33 C32 103.80(16)
C34 C33 H33A 111.0
C32 C33 H33A 111.0
C34 C33 H33B 111.0
C32 C33 H33B 111.0
H33A C33 H33B 109.0
C46 C45 C44 120.6(2)
C46 C45 H45 119.7
C44 C45 H45 119.7
C45 C46 C47 120.51(19)
C45 C46 H46 119.7
C47 C46 H46 119.7
C46 C47 C48 118.70(18)
C46 C47 C50 120.08(19)
C48 C47 C50 121.2(2)
C37 C41 H41A 109.5
C37 C41 H41B 109.5
H41A C41 H41B 109.5
C37 C41 H41C 109.5
H41A C41 H41C 109.5
H41B C41 H41C 109.5
C51 C50 C47 177.3(2)
C49 C44 C45 119.00(18)
C49 C44 C43 119.95(18)
C45 C44 C43 121.04(19)
C49 C48 C47 120.8(2)
C49 C48 H48 119.6
C47 C48 H48 119.6
C48 C49 C44 120.4(2)
C48 C49 H49 119.8
C44 C49 H49 119.8
C39 C38 C40 106.6(2)
C39 C38 C34 114.29(19)
C40 C38 C34 112.9(2)
C39 C38 C37 116.20(18)
C40 C38 C37 113.38(19)
C34 C38 C37 93.36(16)
C59 C58 C60 105.9(2)
C59 C58 C54 114.3(2)
C60 C58 C54 113.8(2)
C59 C58 C57 115.8(2)
C60 C58 C57 114.0(2)
C54 C58 C57 93.10(16)
C37 C36 C35 104.24(18)
C37 C36 H36A 110.9
C35 C36 H36A 110.9
C37 C36 H36B 110.9
C35 C36 H36B 110.9
H36A C36 H36B 108.9
C57 C56 C55 103.70(19)
C57 C56 H56A 111.0
C55 C56 H56A 111.0
C57 C56 H56B 111.0
C55 C56 H56B 111.0
H56A C56 H56B 109.0
C38 C39 H39A 109.5
C38 C39 H39B 109.5
H39A C39 H39B 109.5
C38 C39 H39C 109.5
H39A C39 H39C 109.5
H39B C39 H39C 109.5
O63 C63 C64 124.2(3)
O63 C63 C68 118.4(3)
C64 C63 C68 117.3(2)
C33 C34 C35 107.5(2)
C33 C34 C38 102.07(17)
C35 C34 C38 103.65(19)
C33 C34 H34 114.1
C35 C34 H34 114.1
C38 C34 H34 114.1
C63 C64 C65 113.3(3)
C63 C64 H64A 108.9
C65 C64 H64A 108.9
C63 C64 H64B 108.9
C65 C64 H64B 108.9
H64A C64 H64B 107.7
C53 C54 C55 107.1(2)
C53 C54 C58 102.99(19)
C55 C54 C58 103.1(2)
C53 C54 H54 114.2
C55 C54 H54 114.2
C58 C54 H54 114.2
C63 C68 C67 110.7(3)
C63 C68 H68A 109.5
C67 C68 H68A 109.5
C63 C68 H68B 109.5
C67 C68 H68B 109.5
H68A C68 H68B 108.1
C58 C59 H59A 109.5
C58 C59 H59B 109.5
H59A C59 H59B 109.5
C58 C59 H59C 109.5
H59A C59 H59C 109.5
H59B C59 H59C 109.5
C34 C35 C36 102.20(19)
C34 C35 H35A 111.3
C36 C35 H35A 111.3
C34 C35 H35B 111.3
C36 C35 H35B 111.3
H35A C35 H35B 109.2
C54 C55 C56 102.9(2)
C54 C55 H55A 111.2
C56 C55 H55A 111.2
C54 C55 H55B 111.2
C56 C55 H55B 111.2
H55A C55 H55B 109.1
C72 C73 C74 113.3(5)
C72 C73 H73A 108.9
C74 C73 H73A 108.9
C72 C73 H73B 108.9
C74 C73 H73B 108.9
H73A C73 H73B 107.7
C58 C60 H60A 109.5
C58 C60 H60B 109.5
H60A C60 H60B 109.5
C58 C60 H60C 109.5
H60A C60 H60C 109.5
H60B C60 H60C 109.5
C75 C74 C73 109.7(5)
C75 C74 H74A 109.7
C73 C74 H74A 109.7
C75 C74 H74B 109.7
C73 C74 H74B 109.7
H74A C74 H74B 108.2
C66 C67 C68 111.1(2)
C66 C67 H67A 109.4
C68 C67 H67A 109.4
C66 C67 H67B 109.4
C68 C67 H67B 109.4
H67A C67 H67B 108.0
C70 C71 C72 113.7(4)
C70 C71 H71A 108.8
C72 C71 H71A 108.8
C70 C71 H71B 108.8
C72 C71 H71B 108.8
H71A C71 H71B 107.7
O70 C70 C75 122.4(5)
O70 C70 C71 121.9(5)
C75 C70 C71 115.6(4)
C57 C61 H61A 109.5
C57 C61 H61B 109.5
H61A C61 H61B 109.5
C57 C61 H61C 109.5
H61A C61 H61C 109.5
H61B C61 H61C 109.5
C67 C66 C65 109.6(2)
C67 C66 H66A 109.7
C65 C66 H66A 109.7
C67 C66 H66B 109.7
C65 C66 H66B 109.7
H66A C66 H66B 108.2
C38 C40 H40A 109.5
C38 C40 H40B 109.5
H40A C40 H40B 109.5
C38 C40 H40C 109.5
H40A C40 H40C 109.5
H40B C40 H40C 109.5
C69 C65 C64 112.2(4)
C69 C65 C66 114.6(3)
C64 C65 C66 109.8(3)
C69 C65 H65 106.6
C64 C65 H65 106.6
C66 C65 H65 106.6
C76 C72 C73 107.9(8)
C76 C72 C71 107.7(7)
C73 C72 C71 108.2(5)
C76 C72 H72 111.0
C73 C72 H72 111.0
C71 C72 H72 111.0
C65 C69 H69A 109.5
C65 C69 H69B 109.5
H69A C69 H69B 109.5
C65 C69 H69C 109.5
H69A C69 H69C 109.5
H69B C69 H69C 109.5
C70 C75 C74 111.2(4)
C70 C75 H75A 109.4
C74 C75 H75A 109.4
C70 C75 H75B 109.4
C74 C75 H75B 109.4
H75A C75 H75B 108.0
C77 C78 C79 115.2(6)
C77 C78 H78A 108.5
C79 C78 H78A 108.5
C77 C78 H78B 108.5
C79 C78 H78B 108.5
H78A C78 H78B 107.5
C77 C82 C81 105.1(8)
C77 C82 H82A 110.7
C81 C82 H82A 110.7
C77 C82 H82B 110.7
C81 C82 H82B 110.7
H82A C82 H82B 108.8
O77 C77 C78 123.3(11)
O77 C77 C82 119.4(12)
C78 C77 C82 117.3(9)
C78 C79 C83 111.2(7)
C78 C79 C80 118.0(10)
C83 C79 C80 109.9(10)
C78 C79 H79 105.6
C83 C79 H79 105.6
C80 C79 H79 105.6
C81 C80 C79 100.9(13)
C81 C80 H80A 111.6
C79 C80 H80A 111.6
C81 C80 H80B 111.6
C79 C80 H80B 111.6
H80A C80 H80B 109.4
C80 C81 C82 121.3(12)
C80 C81 H81A 107.0
C82 C81 H81A 107.0
C80 C81 H81B 107.0
C82 C81 H81B 107.0
H81A C81 H81B 106.7
C79 C83 H83A 109.5
C79 C83 H83B 109.5
H83A C83 H83B 109.5
C79 C83 H83C 109.5
H83A C83 H83C 109.5
H83B C83 H83C 109.5

loop_
_geom_bond_atom_site_label_1
_geom_bond_atom_site_label_2
_geom_bond_distance
O1 C2 1.426(2)
O1 H1 0.9575
O21 C21 1.430(2)
O21 H21 0.8892
C22 C23 1.533(3)
C22 C21 1.560(3)
C22 H22A 0.9900
C22 H22B 0.9900
C7 C9 1.524(3)
C7 C8 1.535(3)
C7 C4 1.537(3)
C7 C1 1.564(3)
C1 C10 1.510(3)
C1 C6 1.546(3)
C1 C2 1.564(2)
C17 C18 1.382(3)
C17 C16 1.383(3)
C17 H17 0.9500
C13 C18 1.390(3)
C13 C14 1.392(3)
C13 C12 1.432(3)
C2 C11 1.479(3)
C2 C3 1.559(3)
C11 C12 1.192(3)
C16 C15 1.386(3)
C16 C19 1.437(3)
C26 C30 1.517(3)
C26 C25 1.546(3)
C26 C27 1.561(3)
C26 C21 1.569(2)
C19 C20 1.194(3)
C21 C20 1.474(2)
C18 H18 0.9500
C3 C4 1.536(3)
C3 H3A 0.9900
C3 H3B 0.9900
C27 C29 1.532(3)
C27 C28 1.541(3)
C27 C23 1.542(3)
C15 C14 1.381(3)
C15 H15 0.9500
C14 H14 0.9500
C4 C5 1.527(3)
C4 H4 1.0000
C25 C24 1.547(3)
C25 H25A 0.9900
C25 H25B 0.9900
C30 H30A 0.9800
C30 H30B 0.9800
C30 H30C 0.9800
C9 H9A 0.9800
C9 H9B 0.9800
C9 H9C 0.9800
C24 C23 1.537(3)
C24 H24A 0.9900
C24 H24B 0.9900
C29 H29A 0.9800
C29 H29B 0.9800
C29 H29C 0.9800
C23 H23 1.0000
C6 C5 1.542(3)
C6 H6A 0.9900
C6 H6B 0.9900
C8 H8A 0.9800
C8 H8B 0.9800
C8 H8C 0.9800
C28 H28A 0.9800
C28 H28B 0.9800
C28 H28C 0.9800
C5 H5A 0.9900
C5 H5B 0.9900
C10 H10A 0.9800
C10 H10B 0.9800
C10 H10C 0.9800
O32 C32 1.433(2)
O32 H32 0.8543
C32 C42 1.475(3)
C32 C33 1.555(3)
C32 C37 1.577(2)
C42 C43 1.183(3)
O52 C52 1.426(2)
O52 H52 0.8744
C43 C44 1.447(3)
C52 C51 1.472(3)
C52 C57 1.561(3)
C52 C53 1.564(3)
C37 C41 1.504(3)
C37 C36 1.538(3)
C37 C38 1.558(3)
C57 C61 1.517(3)
C57 C56 1.539(3)
C57 C58 1.559(3)
C53 C54 1.528(3)
C53 H53A 0.9900
C53 H53B 0.9900
C51 C50 1.188(3)
C33 C34 1.529(3)
C33 H33A 0.9900
C33 H33B 0.9900
C45 C46 1.380(3)
C45 C44 1.391(3)
C45 H45 0.9500
O70 C70 1.224(7)
C46 C47 1.391(3)
C46 H46 0.9500
C47 C48 1.394(3)
C47 C50 1.438(3)
C41 H41A 0.9800
C41 H41B 0.9800
C41 H41C 0.9800
C44 C49 1.389(3)
O63 C63 1.212(3)
C48 C49 1.377(3)
C48 H48 0.9500
C49 H49 0.9500
C38 C39 1.516(4)
C38 C40 1.539(3)
C38 C34 1.544(3)
C58 C59 1.529(3)
C58 C60 1.535(3)
C58 C54 1.539(4)
C36 C35 1.553(3)
C36 H36A 0.9900
C36 H36B 0.9900
C56 C55 1.543(4)
C56 H56A 0.9900
C56 H56B 0.9900
C39 H39A 0.9800
C39 H39B 0.9800
C39 H39C 0.9800
C63 C64 1.461(5)
C63 C68 1.467(4)
C34 C35 1.537(4)
C34 H34 1.0000
C64 C65 1.525(5)
C64 H64A 0.9900
C64 H64B 0.9900
C54 C55 1.529(4)
C54 H54 1.0000
C68 C67 1.504(4)
C68 H68A 0.9900
C68 H68B 0.9900
C59 H59A 0.9800
C59 H59B 0.9800
C59 H59C 0.9800
C35 H35A 0.9900
C35 H35B 0.9900
C55 H55A 0.9900
C55 H55B 0.9900
C73 C72 1.493(11)
C73 C74 1.542(9)
C73 H73A 0.9900
C73 H73B 0.9900
C60 H60A 0.9800
C60 H60B 0.9800
C60 H60C 0.9800
C74 C75 1.533(7)
C74 H74A 0.9900
C74 H74B 0.9900
C67 C66 1.498(4)
C67 H67A 0.9900
C67 H67B 0.9900
C71 C70 1.493(6)
C71 C72 1.554(7)
C71 H71A 0.9900
C71 H71B 0.9900
C70 C75 1.486(6)
C61 H61A 0.9800
C61 H61B 0.9800
C61 H61C 0.9800
C76 C72 1.451(14)
C76 H76A 0.9800
C76 H76B 0.9800
C76 H76C 0.9800
C66 C65 1.526(5)
C66 H66A 0.9900
C66 H66B 0.9900
C40 H40A 0.9800
C40 H40B 0.9800
C40 H40C 0.9800
C65 C69 1.490(5)
C65 H65 1.0000
C72 H72 1.0000
C69 H69A 0.9800
C69 H69B 0.9800
C69 H69C 0.9800
C75 H75A 0.9900
C75 H75B 0.9900
C78 C77 1.424(11)
C78 C79 1.490(12)
C78 H78A 0.9900
C78 H78B 0.9900
C82 C77 1.448(12)
C82 C81 1.608(17)
C82 H82A 0.9900
C82 H82B 0.9900
C77 O77 1.274(18)
C79 C83 1.558(9)
C79 C80 1.600(18)
C79 H79 1.0000
C80 C81 1.48(2)
C80 H80A 0.9900
C80 H80B 0.9900
C81 H81A 0.9900
C81 H81B 0.9900
C83 H83A 0.9800
C83 H83B 0.9800
C83 H83C 0.9800

loop_
_geom_hbond_atom_site_label_D
_geom_hbond_atom_site_label_H
_geom_hbond_atom_site_label_A
_geom_hbond_distance_DH
_geom_hbond_distance_HA
_geom_hbond_distance_DA
_geom_hbond_angle_DHA
_geom_hbond_site_symmetry_A
O21 H21 O1 0.89 1.95 2.8307(18) 168.5 1_655
O32 H32 O63 0.85 1.92 2.772(2) 174.2 .
O52 H52 O32 0.87 2.00 2.829(2) 157.6 1_655
O1 H1 O77 0.96 1.86 2.809(16) 168.5 4_645
O1 H1 O70 0.96 1.88 2.822(4) 168.7 4_645
